data_4033111
loop_
_publ_author_name
'Zhang, Ying'
'Sun, Feiye'
'Dan, Wenyan'
'Fang, Xiangdong'

_publ_section_title
;
 Friedel-Crafts Acylation Reactions of BN-Substituted Arenes.
;
_journal_issue 23
_journal_name_full 'The Journal of organic chemistry'
_journal_page_first 12877
_journal_page_last 12887
_journal_paper_doi 10.1021/acs.joc.7b02343
_journal_volume 82
_journal_year 2017
_chemical_formula_sum 'C12 H12 B N O2'
_chemical_formula_weight 213.04
_space_group_crystal_system orthorhombic
_space_group_IT_number 56
_space_group_name_Hall '-P 2ab 2ac'
_space_group_name_H-M_alt 'P c c n'
_symmetry_space_group_name_Hall '-P 2ab 2ac'
_symmetry_space_group_name_H-M 'P c c n'
_atom_sites_solution_hydrogens geom
_audit_creation_method SHELXL-2016/6
_cell_angle_alpha 90
_cell_angle_beta 90
_cell_angle_gamma 90
_cell_formula_units_Z 12
_cell_length_a 17.066(3)
_cell_length_b 12.178(2)
_cell_length_c 16.125(3)
_cell_measurement_reflns_used 5137
_cell_measurement_temperature 293(2)
_cell_measurement_theta_max 24.44
_cell_measurement_theta_min 2.41
_cell_volume 3351.3(10)
_computing_cell_refinement 'Bruker SMART'
_computing_data_collection 'Bruker SMART'
_computing_data_reduction 'Bruker SAINT'
_computing_molecular_graphics 'Bruker SHELXTL'
_computing_publication_material 'Bruker SHELXTL'
_computing_structure_refinement 'SHELXL-2016/6 (Sheldrick, 2016)'
_computing_structure_solution 'Bruker SHELXTL'
_diffrn_ambient_temperature 293(2)
_diffrn_measured_fraction_theta_full 0.999
_diffrn_measured_fraction_theta_max 0.999
_diffrn_measurement_device_type 'CCD area detector'
_diffrn_measurement_method 'phi and omega scans'
_diffrn_radiation_type MoK\a
_diffrn_radiation_wavelength 0.71073
_diffrn_reflns_av_R_equivalents 0.1559
_diffrn_reflns_av_unetI/netI 0.0886
_diffrn_reflns_Laue_measured_fraction_full 0.999
_diffrn_reflns_Laue_measured_fraction_max 0.999
_diffrn_reflns_limit_h_max 20
_diffrn_reflns_limit_h_min -20
_diffrn_reflns_limit_k_max 14
_diffrn_reflns_limit_k_min -12
_diffrn_reflns_limit_l_max 19
_diffrn_reflns_limit_l_min -17
_diffrn_reflns_number 15748
_diffrn_reflns_point_group_measured_fraction_full 0.999
_diffrn_reflns_point_group_measured_fraction_max 0.999
_diffrn_reflns_theta_full 25.017
_diffrn_reflns_theta_max 25.017
_diffrn_reflns_theta_min 2.054
_exptl_absorpt_coefficient_mu 0.085
_exptl_absorpt_correction_type multi-scan
_exptl_absorpt_process_details sadabs
_exptl_crystal_colour colourless
_exptl_crystal_density_diffrn 1.267
_exptl_crystal_description sheet
_exptl_crystal_F_000 1344
_exptl_crystal_size_max 0.150
_exptl_crystal_size_mid 0.120
_exptl_crystal_size_min 0.060
_exptl_transmission_factor_max 0.7456
_exptl_transmission_factor_min 0.5542
_refine_diff_density_max 0.305
_refine_diff_density_min -0.353
_refine_diff_density_rms 0.075
_refine_ls_extinction_coef 0.0090(18)
_refine_ls_extinction_expression Fc^*^=kFc[1+0.001xFc^2^\l^3^/sin(2\q)]^-1/4^
_refine_ls_extinction_method 'SHELXL-2016/6 (Sheldrick 2016)'
_refine_ls_goodness_of_fit_ref 1.065
_refine_ls_hydrogen_treatment constr
_refine_ls_matrix_type full
_refine_ls_number_parameters 220
_refine_ls_number_reflns 2964
_refine_ls_number_restraints 0
_refine_ls_restrained_S_all 1.065
_refine_ls_R_factor_all 0.0809
_refine_ls_R_factor_gt 0.0686
_refine_ls_shift/su_max 0.000
_refine_ls_shift/su_mean 0.000
_refine_ls_structure_factor_coef Fsqd
_refine_ls_weighting_details 'w=1/[\s^2^(Fo^2^)+(0.1344P)^2^] where P=(Fo^2^+2Fc^2^)/3'
_refine_ls_weighting_scheme calc
_refine_ls_wR_factor_gt 0.1909
_refine_ls_wR_factor_ref 0.2038
_reflns_Friedel_coverage 0.000
_reflns_number_gt 2266
_reflns_number_total 2964
_reflns_threshold_expression 'I > 2\s(I)'
_cod_data_source_file jo7b02343_si_003.cif
_cod_data_source_block 51025a
_cod_depositor_comments 'Adding full bibliography for 4033111--4033119.cif.'
_cod_database_code 4033111
_shelx_shelxl_version_number 2016/6
_shelx_space_group_comment
; 
The symmetry employed for this shelxl refinement is uniquely defined 
by the following loop, which should always be used as a source of 
symmetry information in preference to the above space-group names. 
They are only intended as comments. 
;
_shelx_estimated_absorpt_t_min 0.987
_shelx_estimated_absorpt_t_max 0.995

loop_
_space_group_symop_operation_xyz
'x, y, z'
'-x+1/2, -y+1/2, z'
'x+1/2, -y, -z+1/2'
'-x, y+1/2, -z+1/2'
'-x, -y, -z'
'x-1/2, y-1/2, -z'
'-x-1/2, y, z-1/2'
'x, -y-1/2, z-1/2'

loop_
_atom_site_label
_atom_site_type_symbol
_atom_site_fract_x
_atom_site_fract_y
_atom_site_fract_z
_atom_site_U_iso_or_equiv
_atom_site_adp_type
_atom_site_occupancy
_atom_site_site_symmetry_order
_atom_site_calc_flag
_atom_site_refinement_flags_posn
_atom_site_refinement_flags_adp
_atom_site_refinement_flags_occupancy
B1 B 0.10660(13) 0.77804(16) 0.27243(13) 0.0413(5) Uani 1 1 d . . .
B2 B 0.250000 0.250000 0.32550(17) 0.0466(8) Uani 1 2 d S T P
N1 N 0.11522(9) 0.78149(13) 0.36268(9) 0.0490(5) Uani 1 1 d . . .
N2 N 0.250000 0.250000 0.41569(13) 0.0598(7) Uani 1 2 d S T P
O1 O 0.06664(8) 0.89758(13) 0.11089(8) 0.0584(5) Uani 1 1 d . . .
O2 O 0.11143(11) 0.66657(14) 0.10751(9) 0.0694(5) Uani 1 1 d . . .
O3 O 0.17513(10) 0.19251(13) 0.16392(8) 0.0616(5) Uani 1 1 d . . .
C1 C 0.14791(12) 0.87059(15) 0.22634(11) 0.0441(5) Uani 1 1 d . . .
C2 C 0.19532(14) 0.93934(18) 0.26903(14) 0.0634(6) Uani 1 1 d . . .
H2 H 0.223042 0.993180 0.240532 0.076 Uiso 1 1 calc R U .
C3 C 0.20362(15) 0.9311(2) 0.35606(15) 0.0729(7) Uani 1 1 d . . .
H3 H 0.237897 0.978287 0.383263 0.088 Uiso 1 1 calc R U .
C4 C 0.16336(14) 0.8571(2) 0.40033(13) 0.0639(7) Uani 1 1 d . . .
H4 H 0.168089 0.856749 0.457787 0.077 Uiso 1 1 calc R U .
C5 C 0.07508(13) 0.70927(18) 0.41280(13) 0.0592(6) Uani 1 1 d . . .
H5 H 0.080595 0.714891 0.470021 0.071 Uiso 1 1 calc R U .
C6 C 0.02824(15) 0.63102(19) 0.38156(13) 0.0629(7) Uani 1 1 d . . .
H6 H 0.001185 0.584740 0.417402 0.075 Uiso 1 1 calc R U .
C7 C 0.01946(13) 0.61799(18) 0.29535(13) 0.0559(6) Uani 1 1 d . . .
H7 H -0.013176 0.562513 0.275920 0.067 Uiso 1 1 calc R U .
C8 C 0.05670(12) 0.68310(15) 0.23915(11) 0.0446(5) Uani 1 1 d . . .
C9 C 0.13269(11) 0.89548(15) 0.13736(12) 0.0425(5) Uani 1 1 d . . .
C10 C 0.20067(14) 0.9205(2) 0.08274(14) 0.0711(7) Uani 1 1 d . . .
H10A H 0.182472 0.933728 0.027297 0.107 Uiso 1 1 calc R U .
H10B H 0.236137 0.859300 0.082672 0.107 Uiso 1 1 calc R U .
H10C H 0.227257 0.984568 0.103001 0.107 Uiso 1 1 calc R U .
C11 C 0.05434(13) 0.65274(15) 0.15094(13) 0.0480(5) Uani 1 1 d . . .
C12 C -0.01717(15) 0.6014(2) 0.11447(14) 0.0722(7) Uani 1 1 d . . .
H12A H -0.057107 0.595990 0.156191 0.108 Uiso 1 1 calc R U .
H12B H -0.035834 0.645870 0.069440 0.108 Uiso 1 1 calc R U .
H12C H -0.004583 0.529378 0.094297 0.108 Uiso 1 1 calc R U .
C13 C 0.17626(12) 0.29679(15) 0.28535(12) 0.0451(5) Uani 1 1 d . . .
C14 C 0.12199(15) 0.3472(2) 0.33446(15) 0.0640(7) Uani 1 1 d . . .
H14 H 0.078207 0.379501 0.310286 0.077 Uiso 1 1 calc R U .
C15 C 0.13128(18) 0.3511(2) 0.42126(18) 0.0844(9) Uani 1 1 d . . .
H15 H 0.094504 0.388819 0.452862 0.101 Uiso 1 1 calc R U .
C16 C 0.1909(2) 0.3025(2) 0.45927(15) 0.0815(9) Uani 1 1 d . . .
H16 H 0.193117 0.303733 0.516889 0.098 Uiso 1 1 calc R U .
C17 C 0.15777(11) 0.27858(16) 0.19723(12) 0.0463(5) Uani 1 1 d . . .
C18 C 0.11498(15) 0.3651(2) 0.14913(16) 0.0729(7) Uani 1 1 d . . .
H18A H 0.105729 0.427558 0.184098 0.109 Uiso 1 1 calc R U .
H18B H 0.146003 0.386925 0.102286 0.109 Uiso 1 1 calc R U .
H18C H 0.065793 0.336214 0.130188 0.109 Uiso 1 1 calc R U .

loop_
_atom_site_aniso_label
_atom_site_aniso_U_11
_atom_site_aniso_U_22
_atom_site_aniso_U_33
_atom_site_aniso_U_23
_atom_site_aniso_U_13
_atom_site_aniso_U_12
B1 0.0480(12) 0.0372(12) 0.0386(11) 0.0013(9) 0.0007(9) 0.0049(9)
B2 0.071(2) 0.0318(15) 0.0369(15) 0.000 0.000 -0.0127(14)
N1 0.0634(11) 0.0447(10) 0.0390(9) 0.0065(7) -0.0027(7) 0.0022(8)
N2 0.091(2) 0.0542(15) 0.0341(12) 0.000 0.000 -0.0280(14)
O1 0.0612(10) 0.0673(10) 0.0466(9) 0.0039(7) -0.0040(7) 0.0093(8)
O2 0.0913(12) 0.0680(11) 0.0491(9) -0.0117(8) 0.0114(8) 0.0013(9)
O3 0.0859(12) 0.0525(10) 0.0463(9) -0.0075(7) -0.0090(7) 0.0122(8)
C1 0.0521(11) 0.0393(11) 0.0408(11) 0.0011(8) -0.0012(8) 0.0004(8)
C2 0.0745(14) 0.0566(13) 0.0589(13) 0.0076(11) -0.0079(11) -0.0213(11)
C3 0.0965(18) 0.0673(15) 0.0550(13) -0.0029(12) -0.0223(13) -0.0258(14)
C4 0.0883(18) 0.0628(15) 0.0406(11) -0.0002(10) -0.0199(11) -0.0086(12)
C5 0.0818(16) 0.0565(14) 0.0393(11) 0.0107(9) 0.0045(10) 0.0052(12)
C6 0.0824(16) 0.0541(14) 0.0521(13) 0.0124(10) 0.0142(11) -0.0070(11)
C7 0.0669(14) 0.0402(11) 0.0605(13) 0.0035(9) 0.0091(10) -0.0082(10)
C8 0.0538(11) 0.0346(10) 0.0455(11) 0.0009(8) 0.0014(9) 0.0046(8)
C9 0.0555(12) 0.0306(10) 0.0416(10) 0.0020(8) 0.0018(9) 0.0036(8)
C10 0.0762(15) 0.0804(17) 0.0569(14) 0.0112(12) 0.0119(11) -0.0109(13)
C11 0.0658(13) 0.0313(10) 0.0470(11) -0.0021(8) 0.0012(10) 0.0077(9)
C12 0.0839(17) 0.0598(15) 0.0728(16) -0.0173(12) -0.0186(13) 0.0062(13)
C13 0.0542(12) 0.0343(10) 0.0469(11) -0.0043(8) 0.0074(8) -0.0057(8)
C14 0.0709(15) 0.0494(13) 0.0718(16) -0.0144(11) 0.0194(11) -0.0045(11)
C15 0.102(2) 0.0756(19) 0.0759(19) -0.0299(15) 0.0435(17) -0.0198(16)
C16 0.128(2) 0.0761(18) 0.0408(13) -0.0180(12) 0.0260(14) -0.0433(17)
C17 0.0499(12) 0.0389(12) 0.0500(11) 0.0013(9) 0.0000(9) 0.0025(9)
C18 0.0861(18) 0.0563(15) 0.0762(16) 0.0097(12) -0.0177(14) 0.0144(12)

loop_
_atom_type_symbol
_atom_type_description
_atom_type_scat_dispersion_real
_atom_type_scat_dispersion_imag
_atom_type_scat_source
C C 0.0033 0.0016 'International Tables Vol C Tables 4.2.6.8 and 6.1.1.4'
H H 0.0000 0.0000 'International Tables Vol C Tables 4.2.6.8 and 6.1.1.4'
B B 0.0013 0.0007 'International Tables Vol C Tables 4.2.6.8 and 6.1.1.4'
N N 0.0061 0.0033 'International Tables Vol C Tables 4.2.6.8 and 6.1.1.4'
O O 0.0106 0.0060 'International Tables Vol C Tables 4.2.6.8 and 6.1.1.4'

loop_
_geom_angle_atom_site_label_1
_geom_angle_atom_site_label_2
_geom_angle_atom_site_label_3
_geom_angle
_geom_angle_site_symmetry_1
_geom_angle_site_symmetry_3
N1 B1 C1 114.68(16) . .
N1 B1 C8 115.19(16) . .
C1 B1 C8 130.13(17) . .
N2 B2 C13 115.11(12) . .
N2 B2 C13 115.11(12) . 2
C13 B2 C13 129.8(2) . 2
C4 N1 C5 117.75(17) . .
C4 N1 B1 121.22(17) . .
C5 N1 B1 121.03(17) . .
C16 N2 C16 119.0(3) 2 .
C16 N2 B2 120.48(15) 2 .
C16 N2 B2 120.48(15) . .
C2 C1 C9 117.94(18) . .
C2 C1 B1 119.12(18) . .
C9 C1 B1 122.69(16) . .
C1 C2 C3 121.4(2) . .
C1 C2 H2 119.3 . .
C3 C2 H2 119.3 . .
C4 C3 C2 121.7(2) . .
C4 C3 H3 119.2 . .
C2 C3 H3 119.2 . .
C3 C4 N1 121.4(2) . .
C3 C4 H4 119.3 . .
N1 C4 H4 119.3 . .
C6 C5 N1 121.98(19) . .
C6 C5 H5 119.0 . .
N1 C5 H5 119.0 . .
C5 C6 C7 120.95(19) . .
C5 C6 H6 119.5 . .
C7 C6 H6 119.5 . .
C8 C7 C6 122.8(2) . .
C8 C7 H7 118.6 . .
C6 C7 H7 118.6 . .
C7 C8 C11 119.00(18) . .
C7 C8 B1 117.74(17) . .
C11 C8 B1 122.92(17) . .
O1 C9 C10 121.00(18) . .
O1 C9 C1 120.56(17) . .
C10 C9 C1 118.42(18) . .
C9 C10 H10A 109.5 . .
C9 C10 H10B 109.5 . .
H10A C10 H10B 109.5 . .
C9 C10 H10C 109.5 . .
H10A C10 H10C 109.5 . .
H10B C10 H10C 109.5 . .
O2 C11 C8 120.15(19) . .
O2 C11 C12 119.22(19) . .
C8 C11 C12 120.60(19) . .
C11 C12 H12A 109.5 . .
C11 C12 H12B 109.5 . .
H12A C12 H12B 109.5 . .
C11 C12 H12C 109.5 . .
H12A C12 H12C 109.5 . .
H12B C12 H12C 109.5 . .
C14 C13 C17 118.8(2) . .
C14 C13 B2 118.80(19) . .
C17 C13 B2 122.01(18) . .
C13 C14 C15 121.0(3) . .
C13 C14 H14 119.5 . .
C15 C14 H14 119.5 . .
C16 C15 C14 122.0(2) . .
C16 C15 H15 119.0 . .
C14 C15 H15 119.0 . .
C15 C16 N2 122.0(2) . .
C15 C16 H16 119.0 . .
N2 C16 H16 119.0 . .
O3 C17 C13 120.30(18) . .
O3 C17 C18 119.79(19) . .
C13 C17 C18 119.88(19) . .
C17 C18 H18A 109.5 . .
C17 C18 H18B 109.5 . .
H18A C18 H18B 109.5 . .
C17 C18 H18C 109.5 . .
H18A C18 H18C 109.5 . .
H18B C18 H18C 109.5 . .

loop_
_geom_bond_atom_site_label_1
_geom_bond_atom_site_label_2
_geom_bond_distance
_geom_bond_site_symmetry_2
B1 N1 1.463(3) .
B1 C1 1.523(3) .
B1 C8 1.533(3) .
B2 N2 1.454(4) .
B2 C13 1.526(2) .
B2 C13 1.526(2) 2
N1 C4 1.375(3) .
N1 C5 1.377(3) .
N2 C16 1.385(3) 2
N2 C16 1.385(3) .
O1 C9 1.206(2) .
O2 C11 1.212(3) .
O3 C17 1.215(2) .
C1 C2 1.352(3) .
C1 C9 1.489(3) .
C2 C3 1.414(3) .
C2 H2 0.9300 .
C3 C4 1.340(3) .
C3 H3 0.9300 .
C4 H4 0.9300 .
C5 C6 1.342(3) .
C5 H5 0.9300 .
C6 C7 1.407(3) .
C6 H6 0.9300 .
C7 C8 1.361(3) .
C7 H7 0.9300 .
C8 C11 1.470(3) .
C9 C10 1.488(3) .
C10 H10A 0.9600 .
C10 H10B 0.9600 .
C10 H10C 0.9600 .
C11 C12 1.492(3) .
C12 H12A 0.9600 .
C12 H12B 0.9600 .
C12 H12C 0.9600 .
C13 C14 1.364(3) .
C13 C17 1.472(3) .
C14 C15 1.409(4) .
C14 H14 0.9300 .
C15 C16 1.327(4) .
C15 H15 0.9300 .
C16 H16 0.9300 .
C17 C18 1.498(3) .
C18 H18A 0.9600 .
C18 H18B 0.9600 .
C18 H18C 0.9600 .

loop_
_geom_torsion_atom_site_label_1
_geom_torsion_atom_site_label_2
_geom_torsion_atom_site_label_3
_geom_torsion_atom_site_label_4
_geom_torsion
_geom_torsion_site_symmetry_1
_geom_torsion_site_symmetry_4
C1 B1 N1 C4 -5.9(3) . .
C8 B1 N1 C4 174.84(19) . .
C1 B1 N1 C5 173.84(17) . .
C8 B1 N1 C5 -5.4(3) . .
C13 B2 N2 C16 171.98(13) . 2
C13 B2 N2 C16 -8.02(13) 2 2
C13 B2 N2 C16 -8.02(13) . .
C13 B2 N2 C16 171.98(13) 2 .
N1 B1 C1 C2 7.4(3) . .
C8 B1 C1 C2 -173.5(2) . .
N1 B1 C1 C9 -166.72(16) . .
C8 B1 C1 C9 12.4(3) . .
C9 C1 C2 C3 170.6(2) . .
B1 C1 C2 C3 -3.8(3) . .
C1 C2 C3 C4 -1.9(4) . .
C2 C3 C4 N1 3.6(4) . .
C5 N1 C4 C3 -179.1(2) . .
B1 N1 C4 C3 0.7(3) . .
C4 N1 C5 C6 -178.4(2) . .
B1 N1 C5 C6 1.9(3) . .
N1 C5 C6 C7 1.4(4) . .
C5 C6 C7 C8 -0.5(4) . .
C6 C7 C8 C11 170.2(2) . .
C6 C7 C8 B1 -3.3(3) . .
N1 B1 C8 C7 6.0(3) . .
C1 B1 C8 C7 -173.1(2) . .
N1 B1 C8 C11 -167.24(17) . .
C1 B1 C8 C11 13.7(3) . .
C2 C1 C9 O1 -129.9(2) . .
B1 C1 C9 O1 44.3(3) . .
C2 C1 C9 C10 48.5(3) . .
B1 C1 C9 C10 -137.3(2) . .
C7 C8 C11 O2 -142.2(2) . .
B1 C8 C11 O2 31.0(3) . .
C7 C8 C11 C12 35.9(3) . .
B1 C8 C11 C12 -151.0(2) . .
N2 B2 C13 C14 8.53(19) . .
C13 B2 C13 C14 -171.47(19) 2 .
N2 B2 C13 C17 -164.57(14) . .
C13 B2 C13 C17 15.43(13) 2 .
C17 C13 C14 C15 169.9(2) . .
B2 C13 C14 C15 -3.5(3) . .
C13 C14 C15 C16 -2.8(4) . .
C14 C15 C16 N2 3.5(4) . .
C16 N2 C16 C15 -177.7(3) 2 .
B2 N2 C16 C15 2.3(3) . .
C14 C13 C17 O3 -138.6(2) . .
B2 C13 C17 O3 34.5(3) . .
C14 C13 C17 C18 39.4(3) . .
B2 C13 C17 C18 -147.53(18) . .
